data_4316124
loop_
_publ_author_name
'Min Kyung Kim'
'Sang-Hwan Kim'
'Hong-Young Chang'
'P. Shiv Halasyamani'
'Kang Min Ok'

_publ_contact_author_address
;
Department of Chemistry
Chung-Ang University
Seoul
156-756
Korea
;
_publ_contact_author_email kmok@cau.ac.kr
_publ_contact_author_fax 82(2)8254736
_publ_contact_author_name 'Ok, Kang Min'
_publ_contact_author_phone 82(2)8205197
_publ_section_title
;
 New Noncentrosymmetric Tellurite Phosphate Material: Synthesis,
 Characterization, and Calculations of Te2O(PO4)2
;
_journal_name_full 'Inorganic Chemistry'
_journal_page_first 7028
_journal_page_last 7034
_journal_paper_doi 10.1021/ic100706n
_journal_volume 49
_journal_year 2010
_chemical_absolute_configuration unk
_chemical_formula_sum 'O9 P2 Te2'
_chemical_formula_weight 461.14
_chemical_name_systematic
;
 ?
;
_space_group_IT_number 9
_symmetry_cell_setting monoclinic
_symmetry_space_group_name_Hall 'C -2yc'
_symmetry_space_group_name_H-M 'C 1 c 1'
_atom_sites_solution_primary direct
_atom_sites_solution_secondary difmap
_cell_angle_alpha 90
_cell_angle_beta 103.682(2)
_cell_angle_gamma 90
_cell_formula_units_Z 4
_cell_length_a 5.3819(7)
_cell_length_b 13.6990(19)
_cell_length_c 9.5866(12)
_cell_measurement_temperature 298.0(2)
_cell_volume 686.73(16)
_computing_structure_refinement 'SHELXL-97 (Sheldrick, 1997)'
_diffrn_ambient_temperature 298.0(2)
_diffrn_measured_fraction_theta_full 0.998
_diffrn_measured_fraction_theta_max 0.947
_diffrn_measurement_device_type 'Bruker SMART APEX'
_diffrn_measurement_method CCD
_diffrn_radiation_monochromator graphite
_diffrn_radiation_type MoK\a
_diffrn_radiation_wavelength 0.71073
_diffrn_reflns_av_R_equivalents 0.0393
_diffrn_reflns_av_unetI/netI 0.0267
_diffrn_reflns_limit_h_max 6
_diffrn_reflns_limit_h_min -4
_diffrn_reflns_limit_k_max 17
_diffrn_reflns_limit_k_min -17
_diffrn_reflns_limit_l_max 12
_diffrn_reflns_limit_l_min -12
_diffrn_reflns_number 2031
_diffrn_reflns_theta_full 25
_diffrn_reflns_theta_max 27.81
_diffrn_reflns_theta_min 2.97
_exptl_absorpt_coefficient_mu 8.989
_exptl_absorpt_correction_T_max 0.49
_exptl_absorpt_correction_T_min 0.13
_exptl_absorpt_correction_type empirical
_exptl_absorpt_process_details
; 
 SADABS(Blessing, 1995) 
;
_exptl_crystal_colour Colorless
_exptl_crystal_density_diffrn 4.46
_exptl_crystal_density_method 'not measured'
_exptl_crystal_description Block
_exptl_crystal_F_000 824
_exptl_crystal_size_max 0.30
_exptl_crystal_size_mid 0.20
_exptl_crystal_size_min 0.08
_refine_diff_density_max 1.995
_refine_diff_density_min -1.547
_refine_diff_density_rms 0.294
_refine_ls_abs_structure_details 'Flack H D (1983), Acta Cryst. A39, 876-881'
_refine_ls_abs_structure_Flack -0.09(5)
_refine_ls_extinction_coef 0.054(2)
_refine_ls_extinction_expression Fc^*^=kFc[1+0.001xFc^2^\l^3^/sin(2\q)]^-1/4^
_refine_ls_extinction_method SHELXL
_refine_ls_goodness_of_fit_ref 1.046
_refine_ls_matrix_type full
_refine_ls_number_parameters 119
_refine_ls_number_reflns 1026
_refine_ls_number_restraints 2
_refine_ls_restrained_S_all 1.044
_refine_ls_R_factor_all 0.0309
_refine_ls_R_factor_gt 0.0307
_refine_ls_shift/su_max 0.001
_refine_ls_shift/su_mean 0
_refine_ls_structure_factor_coef Fsqd
_refine_ls_weighting_details 'calc w=1/[\s^2^(Fo^2^)+(0.0721P)^2^+6.8039P] where P=(Fo^2^+2Fc^2^)/3'
_refine_ls_weighting_scheme calc
_refine_ls_wR_factor_gt 0.0854
_refine_ls_wR_factor_ref 0.0854
_reflns_number_gt 1025
_reflns_number_total 1026
_reflns_threshold_expression >2\(I)
_cod_data_source_file ic100706n_si_002.cif
_cod_data_source_block Te2O(PO4)2
_cod_depositor_comments
;
The following automatic conversions were performed:

'_symmetry_cell_setting' value 'Monoclinic' changed to 'monoclinic'
according to the built-in table from CIF Core dictionary named
'cif_core.dic' version 2.4.1 from
2010-06-29.

'_exptl_absorpt_correction_type' value 'EMPIRICAL'
changed to 'empirical' according to the built-in table from CIF Core
dictionary named 'cif_core.dic' version 2.4.1 from 2010-06-29.

Automatic conversion script
Id: cif_fix_values 1646 2011-03-28 12:23:43Z adriana 
;
_cod_database_code 4316124

loop_
_symmetry_equiv_pos_as_xyz
'x, y, z'
'x, -y, z+1/2'
'x+1/2, y+1/2, z'
'x+1/2, -y+1/2, z+1/2'

loop_
_atom_site_label
_atom_site_type_symbol
_atom_site_fract_x
_atom_site_fract_y
_atom_site_fract_z
_atom_site_U_iso_or_equiv
_atom_site_adp_type
_atom_site_occupancy
_atom_site_symmetry_multiplicity
_atom_site_calc_flag
_atom_site_refinement_flags
_atom_site_disorder_assembly
_atom_site_disorder_group
Te1 Te 0.34455(9) 0.29027(5) 0.06509(6) 0.0083(3) Uani 1 1 d . . .
Te2 Te 1.07057(11) 0.52973(4) 0.30139(7) 0.0088(3) Uani 1 1 d . . .
P1 P 0.5978(6) 0.40309(19) 0.3607(3) 0.0082(6) Uani 1 1 d . . .
P2 P 0.0372(6) 0.1831(2) 0.2677(3) 0.0095(6) Uani 1 1 d . . .
O1 O 0.5936(19) 0.2959(5) 0.4074(10) 0.0117(18) Uani 1 1 d . . .
O2 O 0.054(2) 0.2844(5) 0.1964(10) 0.017(2) Uani 1 1 d . . .
O3 O 0.5867(19) 0.3091(6) -0.0682(10) 0.0160(18) Uani 1 1 d . . .
O4 O 0.5279(19) 0.4074(6) 0.1933(9) 0.0140(17) Uani 1 1 d . . .
O5 O 0.1233(18) 0.3916(5) -0.0287(9) 0.0100(15) Uani 1 1 d . . .
O6 O 0.7418(18) 0.6157(6) 0.2272(9) 0.0130(17) Uani 1 1 d . . .
O7 O 0.8700(18) 0.4469(6) 0.4191(9) 0.0125(16) Uani 1 1 d . . .
O8 O 1.402(2) 0.4645(5) 0.4180(10) 0.0115(18) Uani 1 1 d . . .
O9 O -0.2352(17) 0.1392(6) 0.2116(10) 0.0133(17) Uani 1 1 d . . .

loop_
_atom_site_aniso_label
_atom_site_aniso_U_11
_atom_site_aniso_U_22
_atom_site_aniso_U_33
_atom_site_aniso_U_23
_atom_site_aniso_U_13
_atom_site_aniso_U_12
Te1 0.0103(4) 0.0064(3) 0.0078(4) 0.0006(3) 0.0014(3) 0.0004(2)
Te2 0.0100(4) 0.0068(3) 0.0091(4) -0.0007(2) 0.0012(3) 0.0001(2)
P1 0.0097(15) 0.0057(11) 0.0080(13) 0.0010(10) -0.0001(11) 0.0003(9)
P2 0.0092(13) 0.0087(10) 0.0110(13) 0.0013(10) 0.0032(10) -0.0001(11)
O1 0.013(5) 0.013(3) 0.014(4) 0.010(3) 0.002(4) 0.002(3)
O2 0.023(5) 0.009(3) 0.017(5) -0.002(3) 0.004(4) 0.003(3)
O3 0.014(5) 0.016(4) 0.019(5) 0.002(3) 0.008(4) 0.003(4)
O4 0.016(4) 0.018(4) 0.007(4) 0.005(3) 0.001(3) -0.003(4)
O5 0.012(4) 0.007(3) 0.009(4) 0.002(3) 0.000(3) 0.002(3)
O6 0.015(4) 0.011(3) 0.011(4) -0.003(3) -0.002(3) -0.001(3)
O7 0.013(4) 0.012(3) 0.012(4) -0.002(3) 0.001(3) -0.004(3)
O8 0.016(5) 0.012(4) 0.007(4) -0.004(3) 0.001(3) 0.005(3)
O9 0.008(4) 0.018(4) 0.013(4) 0.004(3) -0.001(3) -0.001(3)

loop_
_atom_type_symbol
_atom_type_description
_atom_type_scat_dispersion_real
_atom_type_scat_dispersion_imag
_atom_type_scat_source
O O 0.0106 0.006 'International Tables Vol C Tables 4.2.6.8 and 6.1.1.4'
P P 0.1023 0.0942 'International Tables Vol C Tables 4.2.6.8 and 6.1.1.4'
Te Te -0.5308 1.6751 'International Tables Vol C Tables 4.2.6.8 and 6.1.1.4'

loop_
_geom_angle_atom_site_label_1
_geom_angle_atom_site_label_2
_geom_angle_atom_site_label_3
_geom_angle
_geom_angle_site_symmetry_1
_geom_angle_site_symmetry_3
_geom_angle_publ_flag
O5 Te1 O3 91.9(4) . . ?
O5 Te1 O4 82.8(4) . . ?
O3 Te1 O4 89.4(3) . . ?
O5 Te1 O1 81.3(4) . 4_454 ?
O3 Te1 O1 91.0(4) . 4_454 ?
O4 Te1 O1 164.1(3) . 4_454 ?
O5 Te1 O2 81.3(3) . . ?
O3 Te1 O2 173.2(3) . . ?
O4 Te1 O2 89.6(3) . . ?
O1 Te1 O2 88.2(4) 4_454 . ?
O5 Te2 O8 81.3(3) 2_665 . ?
O5 Te2 O7 80.6(3) 2_665 . ?
O8 Te2 O7 87.9(4) . . ?
O5 Te2 O6 85.2(4) 2_665 . ?
O8 Te2 O6 166.5(3) . . ?
O7 Te2 O6 89.2(4) . . ?
O5 Te2 O9 87.7(3) 2_665 3_655 ?
O8 Te2 O9 94.6(4) . 3_655 ?
O7 Te2 O9 167.5(4) . 3_655 ?
O6 Te2 O9 85.6(4) . 3_655 ?
O1 P1 O8 111.0(5) . 1_455 ?
O1 P1 O7 109.9(5) . . ?
O8 P1 O7 108.9(5) 1_455 . ?
O1 P1 O4 108.6(5) . . ?
O8 P1 O4 109.0(5) 1_455 . ?
O7 P1 O4 109.4(5) . . ?
O3 P2 O6 109.6(5) 4_455 3_445 ?
O3 P2 O9 107.6(5) 4_455 . ?
O6 P2 O9 110.5(5) 3_445 . ?
O3 P2 O2 111.9(5) 4_455 . ?
O6 P2 O2 107.5(5) 3_445 . ?
O9 P2 O2 109.8(6) . . ?
P1 O1 Te1 133.3(6) . 4 ?
P2 O2 Te1 113.6(5) . . ?
P2 O3 Te1 131.8(6) 4_554 . ?
P1 O4 Te1 122.3(5) . . ?
Te1 O5 Te2 139.4(5) . 2_464 ?
P2 O6 Te2 146.7(5) 3 . ?
P1 O7 Te2 125.5(5) . . ?
P1 O8 Te2 127.9(5) 1_655 . ?
P2 O9 Te2 130.2(5) . 3_345 ?

loop_
_geom_bond_atom_site_label_1
_geom_bond_atom_site_label_2
_geom_bond_distance
_geom_bond_site_symmetry_2
_geom_bond_publ_flag
Te1 O5 1.910(8) . ?
Te1 O3 2.046(9) . ?
Te1 O4 2.118(9) . ?
Te1 O1 2.130(9) 4_454 ?
Te1 O2 2.230(10) . ?
Te2 O5 1.917(8) 2_665 ?
Te2 O8 2.070(10) . ?
Te2 O7 2.074(8) . ?
Te2 O6 2.104(9) . ?
Te2 O9 2.123(9) 3_655 ?
P1 O1 1.537(7) . ?
P1 O8 1.548(9) 1_455 ?
P1 O7 1.559(9) . ?
P1 O4 1.560(8) . ?
P2 O3 1.536(10) 4_455 ?
P2 O6 1.555(10) 3_445 ?
P2 O9 1.558(9) . ?
P2 O2 1.559(8) . ?
O1 Te1 2.130(9) 4 ?
O3 P2 1.536(10) 4_554 ?
O5 Te2 1.917(8) 2_464 ?
O6 P2 1.555(10) 3 ?
O8 P1 1.548(9) 1_655 ?
O9 Te2 2.123(9) 3_345 ?
